data_7155234
loop_
_publ_author_name
'Yang, Bing'
'Ji, Xiaozhou'
'Xue, Yunsheng'
'Zhang, Haowei'
'Shen, Minxing'
'Jiang, Bo'
'Li, Guigen'

_publ_section_title
;
 Asymmetric aza-Morita-Baylis-Hillman reactions of chiral N-phosphonyl
 imines with acrylates via GAP chemistry/technology.
;
_journal_issue 25
_journal_name_full 'Organic &amp; biomolecular chemistry'
_journal_page_first 6024
_journal_page_last 6035
_journal_paper_doi 10.1039/c6ob00847j
_journal_volume 14
_journal_year 2016
_chemical_formula_sum 'C37 H42 N3 O3 P'
_chemical_formula_weight 607.71
_chemical_name_systematic
; 
 ? 
;
_space_group_IT_number 19
_symmetry_cell_setting orthorhombic
_symmetry_space_group_name_Hall 'P 2ac 2ab'
_symmetry_space_group_name_H-M 'P 21 21 21'
_atom_sites_solution_hydrogens geom
_atom_sites_solution_primary direct
_atom_sites_solution_secondary difmap
_audit_creation_method SHELXL-97
_audit_update_record
;
2015-03-03 deposited with the CCDC.
2016-05-18 downloaded from the CCDC.
;
_cell_angle_alpha 90.00
_cell_angle_beta 90.00
_cell_angle_gamma 90.00
_cell_formula_units_Z 8
_cell_length_a 14.6046(11)
_cell_length_b 18.9580(15)
_cell_length_c 23.9068(19)
_cell_measurement_reflns_used 2474
_cell_measurement_temperature 298(2)
_cell_measurement_theta_max 26.58
_cell_measurement_theta_min 2.461
_cell_volume 6619.2(9)
_computing_cell_refinement 'Bruker SMART'
_computing_data_collection 'Bruker SMART'
_computing_data_reduction 'Bruker SHELXTL'
_computing_molecular_graphics 'Bruker SHELXTL'
_computing_publication_material 'Bruker SHELXTL'
_computing_structure_refinement 'SHELXL-97 (Sheldrick, 1997)'
_computing_structure_solution 'SHELXS-97 (Sheldrick, 1990)'
_diffrn_ambient_temperature 298(2)
_diffrn_measured_fraction_theta_full 0.999
_diffrn_measured_fraction_theta_max 0.999
_diffrn_measurement_device_type 'CCD area detector'
_diffrn_measurement_method 'phi and omega scans'
_diffrn_radiation_monochromator graphite
_diffrn_radiation_source 'fine-focus sealed tube'
_diffrn_radiation_type MoK\a
_diffrn_radiation_wavelength 0.71073
_diffrn_reflns_av_R_equivalents 0.1328
_diffrn_reflns_av_sigmaI/netI 0.2142
_diffrn_reflns_limit_h_max 17
_diffrn_reflns_limit_h_min -16
_diffrn_reflns_limit_k_max 22
_diffrn_reflns_limit_k_min -22
_diffrn_reflns_limit_l_max 28
_diffrn_reflns_limit_l_min -9
_diffrn_reflns_number 26505
_diffrn_reflns_theta_full 25.02
_diffrn_reflns_theta_max 25.02
_diffrn_reflns_theta_min 2.20
_exptl_absorpt_coefficient_mu 0.123
_exptl_absorpt_correction_T_max 0.9914
_exptl_absorpt_correction_T_min 0.9734
_exptl_absorpt_correction_type multi-scan
_exptl_absorpt_process_details sadabs
_exptl_crystal_density_diffrn 1.220
_exptl_crystal_density_method 'not measured'
_exptl_crystal_F_000 2592
_exptl_crystal_size_max 0.22
_exptl_crystal_size_mid 0.14
_exptl_crystal_size_min 0.07
_refine_diff_density_max 0.248
_refine_diff_density_min -0.180
_refine_diff_density_rms 0.043
_refine_ls_abs_structure_details 'Flack H D (1983), Acta Cryst. A39, 876-881'
_refine_ls_abs_structure_Flack -0.08(12)
_refine_ls_extinction_method none
_refine_ls_goodness_of_fit_ref 0.895
_refine_ls_hydrogen_treatment mixed
_refine_ls_matrix_type full
_refine_ls_number_parameters 812
_refine_ls_number_reflns 11519
_refine_ls_number_restraints 0
_refine_ls_restrained_S_all 0.895
_refine_ls_R_factor_all 0.2009
_refine_ls_R_factor_gt 0.0649
_refine_ls_shift/su_max 0.001
_refine_ls_shift/su_mean 0.000
_refine_ls_structure_factor_coef Fsqd
_refine_ls_weighting_details 'calc w=1/[\s^2^(Fo^2^)+(0.0000P)^2^+0.0000P] where P=(Fo^2^+2Fc^2^)/3'
_refine_ls_weighting_scheme calc
_refine_ls_wR_factor_gt 0.0907
_refine_ls_wR_factor_ref 0.1088
_reflns_number_gt 4058
_reflns_number_total 11519
_reflns_threshold_expression >2sigma(I)
_cod_data_source_file c6ob00847j2.cif
_cod_data_source_block 150211f
_cod_depositor_comments
;
The following automatic conversions were performed:

'_symmetry_cell_setting' value 'Orthorhombic' changed to
'orthorhombic' according to
/usr/data/users/saulius/crontab/automatic-downloads/current/RSC/lib/dictionaries/cif_core.dic
dictionary named 'cif_core.dic' version 2.4.2 from 2011-04-26.

Automatic conversion script
Id: cif_fix_values 4268 2015-11-12 08:31:59Z antanas 
;
_cod_original_sg_symbol_H-M P2(1)2(1)2(1)
_cod_database_code 7155234

loop_
_symmetry_equiv_pos_as_xyz
'x, y, z'
'-x+1/2, -y, z+1/2'
'-x, y+1/2, -z+1/2'
'x+1/2, -y+1/2, -z'

loop_
_atom_site_label
_atom_site_type_symbol
_atom_site_fract_x
_atom_site_fract_y
_atom_site_fract_z
_atom_site_U_iso_or_equiv
_atom_site_adp_type
_atom_site_occupancy
_atom_site_symmetry_multiplicity
_atom_site_calc_flag
_atom_site_refinement_flags
_atom_site_disorder_assembly
_atom_site_disorder_group
N1 N 0.6808(3) 0.3638(2) 0.28736(19) 0.0554(13) Uani 1 1 d . . .
N2 N 0.6389(3) 0.2732(3) 0.35248(17) 0.0494(13) Uani 1 1 d . . .
N3 N 0.6214(3) 0.2392(2) 0.24608(16) 0.0593(15) Uani 1 1 d . . .
H3 H 0.6469 0.2134 0.2209 0.071 Uiso 1 1 calc R . .
N4 N 0.1927(3) 0.5112(3) 0.3290(2) 0.0581(14) Uani 1 1 d . A .
N5 N 0.1603(3) 0.6036(3) 0.39343(18) 0.0592(14) Uani 1 1 d . . .
N6 N 0.1479(3) 0.6305(3) 0.28142(17) 0.0686(16) Uani 1 1 d . . .
H6 H 0.1718 0.6657 0.2640 0.082 Uiso 1 1 calc R . .
O1 O 0.7779(2) 0.24771(18) 0.28438(14) 0.0567(11) Uani 1 1 d . . .
O2 O 0.3431(4) 0.1323(3) 0.3058(2) 0.1051(18) Uani 1 1 d . . .
O3 O 0.3639(3) 0.2488(3) 0.3112(2) 0.0922(18) Uani 1 1 d . . .
O4 O 0.2975(2) 0.6278(2) 0.32814(14) 0.0671(11) Uani 1 1 d . . .
O5 O 0.0196(4) 0.5012(3) 0.1354(3) 0.115(2) Uani 1 1 d . . .
O6 O -0.0417(4) 0.4913(3) 0.2184(2) 0.133(2) Uani 1 1 d . . .
P1 P 0.68582(11) 0.27789(9) 0.29040(6) 0.0540(5) Uani 1 1 d . . .
P2 P 0.20528(12) 0.59760(10) 0.33216(7) 0.0607(5) Uani 1 1 d . . .
C1 C 0.6403(4) 0.3403(3) 0.3807(2) 0.0518(17) Uani 1 1 d . . .
H1 H 0.7003 0.3447 0.3987 0.062 Uiso 1 1 calc R . .
C2 C 0.6357(4) 0.3959(3) 0.3351(2) 0.0576(17) Uani 1 1 d . . .
H2 H 0.5711 0.4024 0.3253 0.069 Uiso 1 1 calc R . .
C3 C 0.6923(5) 0.4067(4) 0.2368(2) 0.077(2) Uani 1 1 d . . .
H3A H 0.7202 0.4503 0.2507 0.092 Uiso 1 1 calc R . .
C4 C 0.6039(5) 0.4307(3) 0.2121(3) 0.089(2) Uani 1 1 d . . .
H4A H 0.6154 0.4678 0.1857 0.133 Uiso 1 1 calc R . .
H4B H 0.5647 0.4480 0.2413 0.133 Uiso 1 1 calc R . .
H4C H 0.5748 0.3919 0.1935 0.133 Uiso 1 1 calc R . .
C5 C 0.7595(5) 0.3793(4) 0.1988(3) 0.125(3) Uani 1 1 d . . .
H5A H 0.8177 0.3766 0.2174 0.187 Uiso 1 1 calc R . .
H5B H 0.7644 0.4099 0.1670 0.187 Uiso 1 1 calc R . .
H5C H 0.7415 0.3331 0.1868 0.187 Uiso 1 1 calc R . .
C6 C 0.6499(4) 0.2077(3) 0.3840(2) 0.0565(17) Uani 1 1 d . . .
H6A H 0.6639 0.1710 0.3565 0.068 Uiso 1 1 calc R . .
C7 C 0.5650(4) 0.1835(3) 0.4145(2) 0.080(2) Uani 1 1 d . . .
H7A H 0.5512 0.2161 0.4440 0.120 Uiso 1 1 calc R . .
H7B H 0.5754 0.1375 0.4300 0.120 Uiso 1 1 calc R . .
H7C H 0.5146 0.1816 0.3888 0.120 Uiso 1 1 calc R . .
C8 C 0.7309(4) 0.2108(3) 0.4231(2) 0.079(2) Uani 1 1 d . . .
H8A H 0.7848 0.2237 0.4024 0.119 Uiso 1 1 calc R . .
H8B H 0.7399 0.1654 0.4400 0.119 Uiso 1 1 calc R . .
H8C H 0.7197 0.2453 0.4517 0.119 Uiso 1 1 calc R . .
C9 C 0.5704(5) 0.3517(3) 0.4244(3) 0.0541(17) Uani 1 1 d . . .
C10 C 0.5928(5) 0.3694(3) 0.4778(3) 0.069(2) Uani 1 1 d . . .
H10 H 0.6543 0.3732 0.4875 0.083 Uiso 1 1 calc R . .
C11 C 0.5277(7) 0.3816(4) 0.5177(3) 0.089(2) Uani 1 1 d . . .
H11 H 0.5453 0.3939 0.5538 0.106 Uiso 1 1 calc R . .
C12 C 0.4372(6) 0.3759(4) 0.5048(3) 0.090(3) Uani 1 1 d . . .
H12 H 0.3926 0.3840 0.5317 0.108 Uiso 1 1 calc R . .
C13 C 0.4134(5) 0.3581(4) 0.4514(3) 0.085(2) Uani 1 1 d . . .
H13 H 0.3519 0.3552 0.4417 0.102 Uiso 1 1 calc R . .
C14 C 0.4782(5) 0.3446(3) 0.4125(3) 0.0662(19) Uani 1 1 d . . .
H14 H 0.4604 0.3303 0.3769 0.079 Uiso 1 1 calc R . .
C15 C 0.6718(6) 0.4650(4) 0.3531(3) 0.064(2) Uani 1 1 d . . .
C16 C 0.7631(6) 0.4718(4) 0.3614(3) 0.080(2) Uani 1 1 d . . .
H16 H 0.8027 0.4350 0.3528 0.096 Uiso 1 1 calc R . .
C17 C 0.7967(6) 0.5346(5) 0.3830(3) 0.102(3) Uani 1 1 d . . .
H17 H 0.8592 0.5399 0.3891 0.122 Uiso 1 1 calc R . .
C18 C 0.7404(9) 0.5865(5) 0.3948(3) 0.114(3) Uani 1 1 d . . .
H18 H 0.7636 0.6278 0.4104 0.137 Uiso 1 1 calc R . .
C19 C 0.6484(8) 0.5813(5) 0.3847(4) 0.110(3) Uani 1 1 d . . .
H19 H 0.6092 0.6191 0.3911 0.132 Uiso 1 1 calc R . .
C20 C 0.6160(6) 0.5175(5) 0.3645(3) 0.093(3) Uani 1 1 d . . .
H20 H 0.5534 0.5117 0.3589 0.111 Uiso 1 1 calc R . .
C21 C 0.3872(6) 0.1916(5) 0.2967(3) 0.078(2) Uani 1 1 d . . .
C22 C 0.4770(5) 0.1793(4) 0.2670(3) 0.0664(19) Uani 1 1 d . . .
C23 C 0.5211(4) 0.2452(3) 0.2458(2) 0.0581(18) Uani 1 1 d . . .
H23 H 0.5047 0.2832 0.2717 0.070 Uiso 1 1 calc R . .
C24 C 0.4837(5) 0.2647(4) 0.1897(3) 0.0611(18) Uani 1 1 d . . .
C25 C 0.4021(5) 0.3022(4) 0.1864(3) 0.074(2) Uani 1 1 d . . .
H25 H 0.3715 0.3146 0.2191 0.089 Uiso 1 1 calc R . .
C26 C 0.3673(5) 0.3207(4) 0.1372(4) 0.087(2) Uani 1 1 d . . .
H26 H 0.3155 0.3493 0.1366 0.104 Uiso 1 1 calc R . .
C27 C 0.4029(6) 0.3002(4) 0.0894(3) 0.093(3) Uani 1 1 d . . .
H27 H 0.3730 0.3096 0.0558 0.111 Uiso 1 1 calc R . .
C28 C 0.4844(6) 0.2651(4) 0.0897(3) 0.098(3) Uani 1 1 d . . .
H28 H 0.5138 0.2532 0.0565 0.117 Uiso 1 1 calc R . .
C29 C 0.5218(5) 0.2476(3) 0.1408(3) 0.080(2) Uani 1 1 d . . .
H29 H 0.5766 0.2226 0.1413 0.096 Uiso 1 1 calc R . .
C30 C 0.5079(6) 0.1170(4) 0.2600(3) 0.102(3) Uani 1 1 d . . .
H30A H 0.5620 0.1100 0.2403 0.122 Uiso 1 1 calc R . .
H30B H 0.4762 0.0786 0.2746 0.122 Uiso 1 1 calc R . .
C31 C 0.2613(5) 0.1383(4) 0.3404(3) 0.108(3) Uani 1 1 d . . .
H31A H 0.2144 0.1061 0.3271 0.129 Uiso 1 1 calc R . .
H31B H 0.2372 0.1859 0.3386 0.129 Uiso 1 1 calc R . .
C32 C 0.2865(5) 0.1208(7) 0.3985(4) 0.091(3) Uani 1 1 d . . .
C33 C 0.3217(6) 0.1724(5) 0.4313(5) 0.107(3) Uani 1 1 d . . .
H33 H 0.3267 0.2182 0.4177 0.128 Uiso 1 1 calc R . .
C34 C 0.3494(6) 0.1571(7) 0.4838(5) 0.117(3) Uani 1 1 d . . .
H34 H 0.3719 0.1929 0.5065 0.140 Uiso 1 1 calc R . .
C35 C 0.3449(7) 0.0918(8) 0.5036(4) 0.117(4) Uani 1 1 d . . .
H35 H 0.3684 0.0821 0.5389 0.141 Uiso 1 1 calc R . .
C36 C 0.3080(7) 0.0405(6) 0.4742(6) 0.126(4) Uani 1 1 d . . .
H36 H 0.3014 -0.0044 0.4894 0.151 Uiso 1 1 calc R . .
C37 C 0.2792(6) 0.0545(7) 0.4203(5) 0.115(3) Uani 1 1 d . . .
H37 H 0.2547 0.0185 0.3986 0.138 Uiso 1 1 calc R . .
C38 C 0.1198(5) 0.5388(3) 0.4144(2) 0.0585(18) Uani 1 1 d . . .
H38 H 0.0552 0.5379 0.4034 0.070 Uiso 1 1 calc R . .
C39 C 0.1690(4) 0.4813(3) 0.3831(2) 0.0593(18) Uani 1 1 d . . .
H39 H 0.2260 0.4707 0.4031 0.071 Uiso 1 1 calc R . .
C40 C 0.2525(6) 0.4697(5) 0.2935(3) 0.089(2) Uani 1 1 d . . .
H40 H 0.2695 0.5081 0.2681 0.107 Uiso 0.48(3) 1 calc PR A 1
H40' H 0.2260 0.4225 0.2980 0.107 Uiso 0.52(3) 1 d PR A 2
C41 C 0.3462(5) 0.4582(4) 0.3172(3) 0.105(3) Uani 1 1 d . A .
H41A H 0.3796 0.4262 0.2936 0.158 Uiso 1 1 calc R . .
H41B H 0.3412 0.4385 0.3541 0.158 Uiso 1 1 calc R . .
H41C H 0.3781 0.5024 0.3191 0.158 Uiso 1 1 calc R . .
C42 C 0.2106(15) 0.4290(14) 0.2547(11) 0.081(9) Uani 0.48(3) 1 d P A 1
H42A H 0.1568 0.4526 0.2413 0.122 Uiso 0.48(3) 1 calc PR A 1
H42B H 0.1937 0.3847 0.2712 0.122 Uiso 0.48(3) 1 calc PR A 1
H42C H 0.2517 0.4209 0.2240 0.122 Uiso 0.48(3) 1 calc PR A 1
C42' C 0.2502(14) 0.4779(17) 0.2369(7) 0.086(9) Uani 0.52(3) 1 d P A 2
H42D H 0.2990 0.4513 0.2202 0.129 Uiso 0.52(3) 1 calc PR A 2
H42E H 0.2575 0.5269 0.2278 0.129 Uiso 0.52(3) 1 calc PR A 2
H42F H 0.1926 0.4614 0.2228 0.129 Uiso 0.52(3) 1 calc PR A 2
C43 C 0.1291(5) 0.6690(4) 0.4199(3) 0.074(2) Uani 1 1 d . . .
H43 H 0.1471 0.6648 0.4592 0.089 Uiso 1 1 calc R . .
C44 C 0.1752(5) 0.7328(3) 0.3994(3) 0.107(3) Uani 1 1 d . . .
H44A H 0.2402 0.7253 0.3992 0.160 Uiso 1 1 calc R . .
H44B H 0.1608 0.7717 0.4236 0.160 Uiso 1 1 calc R . .
H44C H 0.1547 0.7430 0.3622 0.160 Uiso 1 1 calc R . .
C45 C 0.0252(5) 0.6772(3) 0.4206(2) 0.088(2) Uani 1 1 d . . .
H45A H 0.0038 0.6871 0.3834 0.132 Uiso 1 1 calc R . .
H45B H 0.0087 0.7153 0.4450 0.132 Uiso 1 1 calc R . .
H45C H -0.0023 0.6343 0.4338 0.132 Uiso 1 1 calc R . .
C46 C 0.1249(6) 0.5305(3) 0.4759(3) 0.065(2) Uani 1 1 d . . .
C47 C 0.0498(6) 0.5178(3) 0.5067(3) 0.079(2) Uani 1 1 d . . .
H47 H -0.0069 0.5164 0.4889 0.095 Uiso 1 1 calc R . .
C48 C 0.0536(7) 0.5068(4) 0.5633(4) 0.096(3) Uani 1 1 d . . .
H48 H 0.0002 0.5002 0.5839 0.116 Uiso 1 1 calc R . .
C49 C 0.1348(9) 0.5059(4) 0.5884(4) 0.104(3) Uani 1 1 d . . .
H49 H 0.1373 0.4978 0.6267 0.124 Uiso 1 1 calc R . .
C50 C 0.2130(7) 0.5161(4) 0.5606(4) 0.097(3) Uani 1 1 d . . .
H50 H 0.2693 0.5151 0.5788 0.117 Uiso 1 1 calc R . .
C51 C 0.2066(6) 0.5283(3) 0.5029(3) 0.081(2) Uani 1 1 d . . .
H51 H 0.2601 0.5352 0.4824 0.097 Uiso 1 1 calc R . .
C52 C 0.1122(5) 0.4148(4) 0.3811(3) 0.0622(18) Uani 1 1 d . . .
C53 C 0.0331(6) 0.4114(4) 0.3491(3) 0.075(2) Uani 1 1 d . . .
H53 H 0.0163 0.4488 0.3262 0.089 Uiso 1 1 calc R . .
C54 C -0.0199(5) 0.3517(5) 0.3518(3) 0.083(2) Uani 1 1 d . . .
H54 H -0.0727 0.3485 0.3302 0.099 Uiso 1 1 calc R . .
C55 C 0.0032(6) 0.2983(4) 0.3850(4) 0.094(3) Uani 1 1 d . . .
H55 H -0.0344 0.2588 0.3869 0.113 Uiso 1 1 calc R . .
C56 C 0.0804(7) 0.3006(4) 0.4158(3) 0.099(3) Uani 1 1 d . . .
H56 H 0.0970 0.2622 0.4378 0.118 Uiso 1 1 calc R . .
C57 C 0.1332(5) 0.3585(5) 0.4147(3) 0.086(2) Uani 1 1 d . . .
H57 H 0.1850 0.3605 0.4372 0.103 Uiso 1 1 calc R . .
C58 C 0.0097(6) 0.5206(5) 0.1877(4) 0.091(3) Uani 1 1 d . . .
C59 C 0.0663(5) 0.5810(4) 0.2027(3) 0.072(2) Uani 1 1 d . . .
C60 C 0.0586(5) 0.6059(4) 0.2622(3) 0.069(2) Uani 1 1 d . . .
H60 H 0.0417 0.5651 0.2851 0.083 Uiso 1 1 calc R . .
C61 C -0.0156(5) 0.6589(5) 0.2675(3) 0.073(2) Uani 1 1 d . . .
C62 C 0.0011(5) 0.7286(5) 0.2592(3) 0.089(3) Uani 1 1 d . . .
H62 H 0.0597 0.7436 0.2496 0.107 Uiso 1 1 calc R . .
C63 C -0.0692(7) 0.7777(5) 0.2648(3) 0.109(3) Uani 1 1 d . . .
H63 H -0.0567 0.8255 0.2602 0.131 Uiso 1 1 calc R . .
C64 C -0.1539(7) 0.7570(6) 0.2767(4) 0.110(3) Uani 1 1 d . . .
H64 H -0.2012 0.7898 0.2785 0.132 Uiso 1 1 calc R . .
C65 C -0.1708(6) 0.6885(6) 0.2859(3) 0.106(3) Uani 1 1 d . . .
H65 H -0.2294 0.6744 0.2961 0.127 Uiso 1 1 calc R . .
C66 C -0.1025(6) 0.6387(5) 0.2806(3) 0.089(2) Uani 1 1 d . . .
H66 H -0.1158 0.5912 0.2859 0.106 Uiso 1 1 calc R . .
C67 C 0.1189(5) 0.6077(4) 0.1657(3) 0.103(3) Uani 1 1 d . . .
H67A H 0.1208 0.5886 0.1299 0.123 Uiso 1 1 calc R . .
H67B H 0.1555 0.6463 0.1746 0.123 Uiso 1 1 calc R . .
C68 C -0.0271(7) 0.4389(5) 0.1163(4) 0.138(4) Uani 1 1 d . . .
H68A H -0.0358 0.4069 0.1475 0.165 Uiso 1 1 calc R . .
H68B H -0.0870 0.4517 0.1020 0.165 Uiso 1 1 calc R . .
C69 C 0.0242(11) 0.4043(9) 0.0733(9) 0.119(4) Uani 1 1 d . . .
C70 C 0.0913(15) 0.3534(11) 0.0827(7) 0.145(5) Uani 1 1 d . . .
H70 H 0.1045 0.3382 0.1188 0.174 Uiso 1 1 calc R . .
C71 C 0.1372(10) 0.3262(8) 0.0377(12) 0.149(5) Uani 1 1 d . . .
H71 H 0.1797 0.2904 0.0438 0.179 Uiso 1 1 calc R . .
C72 C 0.1238(13) 0.3484(11) -0.0131(10) 0.152(6) Uani 1 1 d . . .
H72 H 0.1577 0.3298 -0.0425 0.183 Uiso 1 1 calc R . .
C73 C 0.0621(16) 0.3974(11) -0.0227(8) 0.157(5) Uani 1 1 d . . .
H73 H 0.0513 0.4123 -0.0591 0.188 Uiso 1 1 calc R . .
C74 C 0.0144(9) 0.4261(6) 0.0198(11) 0.137(4) Uani 1 1 d . . .
H74 H -0.0269 0.4621 0.0121 0.165 Uiso 1 1 calc R . .

loop_
_atom_site_aniso_label
_atom_site_aniso_U_11
_atom_site_aniso_U_22
_atom_site_aniso_U_33
_atom_site_aniso_U_23
_atom_site_aniso_U_13
_atom_site_aniso_U_12
N1 0.055(3) 0.055(3) 0.056(3) 0.010(3) 0.014(3) 0.009(3)
N2 0.049(3) 0.042(3) 0.058(3) -0.001(3) 0.005(3) 0.003(3)
N3 0.050(4) 0.072(4) 0.056(3) -0.009(3) 0.003(3) 0.013(3)
N4 0.050(4) 0.071(4) 0.053(3) -0.006(3) 0.004(3) 0.001(3)
N5 0.075(4) 0.044(3) 0.058(3) 0.002(3) -0.006(3) -0.004(3)
N6 0.057(4) 0.087(4) 0.062(3) 0.022(3) -0.002(3) -0.028(3)
O1 0.031(3) 0.073(3) 0.066(2) -0.003(2) 0.001(2) 0.003(2)
O2 0.080(4) 0.140(5) 0.095(4) 0.024(4) 0.013(3) -0.023(4)
O3 0.053(3) 0.129(5) 0.095(4) 0.002(4) 0.009(3) 0.011(4)
O4 0.036(3) 0.092(3) 0.073(3) 0.013(2) -0.004(2) -0.012(2)
O5 0.113(5) 0.113(5) 0.117(5) -0.026(4) 0.008(4) -0.053(4)
O6 0.124(6) 0.154(5) 0.121(5) -0.011(4) 0.014(4) -0.083(5)
P1 0.0461(12) 0.0628(13) 0.0531(10) -0.0015(10) 0.0021(9) 0.0029(10)
P2 0.0515(13) 0.0743(14) 0.0564(11) 0.0082(11) -0.0035(10) -0.0051(11)
C1 0.044(4) 0.052(4) 0.059(4) 0.003(4) 0.005(3) 0.002(3)
C2 0.046(4) 0.061(5) 0.065(4) 0.000(4) 0.011(4) 0.006(4)
C3 0.080(6) 0.086(5) 0.064(4) 0.007(4) 0.018(5) 0.013(5)
C4 0.083(6) 0.090(6) 0.094(5) 0.019(4) -0.007(5) 0.004(5)
C5 0.108(7) 0.158(8) 0.108(6) 0.036(6) 0.034(6) 0.011(6)
C6 0.048(5) 0.054(5) 0.067(4) 0.006(4) 0.009(4) 0.002(4)
C7 0.071(6) 0.076(5) 0.094(5) 0.010(4) 0.004(4) -0.007(4)
C8 0.083(6) 0.062(5) 0.093(5) 0.009(4) -0.007(4) 0.019(4)
C9 0.052(5) 0.053(4) 0.057(5) 0.003(4) 0.014(4) 0.005(4)
C10 0.062(5) 0.072(5) 0.073(5) -0.006(4) 0.017(4) -0.002(4)
C11 0.102(7) 0.099(6) 0.065(5) -0.010(5) 0.021(6) -0.007(6)
C12 0.079(7) 0.094(6) 0.097(7) -0.008(5) 0.039(6) 0.001(5)
C13 0.063(6) 0.094(6) 0.098(6) -0.003(5) 0.021(5) 0.005(5)
C14 0.054(5) 0.076(5) 0.069(5) 0.002(4) 0.017(4) -0.003(4)
C15 0.068(6) 0.052(5) 0.074(5) 0.003(4) 0.011(4) 0.006(5)
C16 0.084(7) 0.063(6) 0.093(6) 0.003(5) 0.002(5) -0.006(5)
C17 0.095(8) 0.091(7) 0.120(7) 0.010(6) -0.002(6) -0.008(7)
C18 0.136(10) 0.079(8) 0.128(7) -0.011(6) 0.000(8) -0.028(8)
C19 0.107(9) 0.076(7) 0.146(8) -0.015(6) 0.014(7) 0.010(6)
C20 0.094(7) 0.065(6) 0.119(7) -0.010(5) 0.011(5) 0.001(6)
C21 0.059(6) 0.101(8) 0.073(6) 0.018(6) -0.005(5) -0.010(6)
C22 0.049(5) 0.087(6) 0.063(5) 0.012(5) 0.006(4) 0.002(5)
C23 0.046(5) 0.070(5) 0.059(4) -0.006(4) 0.006(4) 0.007(4)
C24 0.057(5) 0.072(5) 0.054(5) 0.005(4) 0.007(4) 0.003(4)
C25 0.068(6) 0.096(6) 0.059(5) 0.004(4) 0.006(4) 0.013(5)
C26 0.077(6) 0.103(6) 0.081(5) 0.017(6) 0.003(5) 0.030(5)
C27 0.100(7) 0.113(7) 0.064(6) 0.019(5) -0.012(5) 0.024(6)
C28 0.110(7) 0.124(7) 0.059(5) 0.012(5) 0.012(5) 0.027(6)
C29 0.082(6) 0.096(6) 0.062(4) 0.009(5) 0.001(5) 0.028(5)
C30 0.092(7) 0.086(6) 0.128(7) 0.008(6) 0.020(5) -0.002(6)
C31 0.066(6) 0.151(8) 0.106(6) 0.011(6) 0.018(5) -0.017(5)
C32 0.059(6) 0.138(9) 0.077(7) 0.014(8) 0.015(5) -0.009(6)
C33 0.082(7) 0.151(9) 0.086(7) 0.007(8) 0.022(5) 0.001(7)
C34 0.078(7) 0.170(12) 0.103(9) 0.004(8) 0.023(6) 0.004(7)
C35 0.086(8) 0.169(12) 0.098(8) 0.023(10) 0.016(6) 0.039(8)
C36 0.108(9) 0.147(11) 0.122(10) 0.011(9) 0.017(7) 0.016(8)
C37 0.089(7) 0.149(11) 0.107(9) -0.009(8) 0.033(7) 0.010(7)
C38 0.062(5) 0.061(5) 0.053(4) 0.000(4) -0.002(4) -0.008(4)
C39 0.060(5) 0.062(5) 0.056(4) 0.002(4) -0.005(4) -0.002(4)
C40 0.072(6) 0.112(8) 0.083(6) -0.016(6) 0.006(5) 0.007(5)
C41 0.060(6) 0.134(7) 0.122(6) -0.007(6) 0.013(5) 0.023(5)
C42 0.072(14) 0.069(15) 0.102(17) -0.023(12) 0.009(12) 0.005(12)
C42' 0.072(14) 0.12(2) 0.069(13) 0.017(11) 0.004(9) 0.005(14)
C43 0.084(6) 0.067(5) 0.071(5) 0.003(5) -0.008(4) -0.014(5)
C44 0.130(8) 0.066(5) 0.124(6) 0.007(5) 0.005(5) -0.006(6)
C45 0.086(6) 0.085(5) 0.092(5) -0.006(5) 0.004(4) 0.027(5)
C46 0.080(6) 0.057(5) 0.059(5) 0.005(4) -0.005(5) -0.016(4)
C47 0.098(8) 0.075(5) 0.064(5) 0.001(5) 0.012(5) -0.010(5)
C48 0.118(9) 0.089(6) 0.083(7) 0.005(6) 0.019(6) -0.019(6)
C49 0.154(11) 0.080(6) 0.077(6) 0.001(5) -0.003(8) -0.023(7)
C50 0.124(9) 0.080(6) 0.088(7) 0.011(5) -0.030(6) -0.024(6)
C51 0.101(7) 0.072(5) 0.070(5) 0.004(4) -0.015(5) -0.021(5)
C52 0.063(5) 0.055(5) 0.068(5) -0.002(4) 0.002(4) -0.005(4)
C53 0.076(6) 0.057(5) 0.091(6) -0.002(4) 0.006(5) 0.000(5)
C54 0.067(6) 0.079(6) 0.101(6) -0.012(5) 0.000(5) -0.009(5)
C55 0.098(8) 0.063(6) 0.122(8) 0.005(6) 0.020(6) -0.017(6)
C56 0.110(8) 0.071(7) 0.115(7) 0.022(5) 0.002(6) -0.011(6)
C57 0.084(6) 0.073(6) 0.101(6) 0.012(5) 0.003(5) -0.014(5)
C58 0.071(7) 0.111(8) 0.093(7) -0.004(6) -0.007(5) -0.028(6)
C59 0.059(5) 0.085(6) 0.072(6) 0.009(5) -0.004(4) -0.019(4)
C60 0.052(5) 0.093(6) 0.063(5) 0.018(5) -0.007(4) -0.017(5)
C61 0.044(6) 0.112(7) 0.063(5) 0.013(5) 0.003(4) -0.006(6)
C62 0.054(6) 0.122(8) 0.092(6) 0.019(6) 0.009(4) 0.007(6)
C63 0.088(7) 0.138(8) 0.101(6) 0.018(6) 0.017(5) 0.012(8)
C64 0.065(7) 0.155(10) 0.109(7) 0.010(7) 0.014(5) 0.017(7)
C65 0.057(6) 0.168(9) 0.093(6) 0.009(7) 0.005(5) -0.009(8)
C66 0.066(6) 0.126(7) 0.073(5) 0.006(5) -0.001(5) -0.011(6)
C67 0.131(7) 0.092(6) 0.086(5) -0.008(5) 0.021(5) -0.037(6)
C68 0.117(9) 0.138(9) 0.159(9) -0.039(7) 0.002(8) -0.062(8)
C69 0.100(11) 0.117(12) 0.140(15) -0.039(10) 0.015(9) -0.048(10)
C70 0.125(13) 0.144(14) 0.165(15) -0.022(11) -0.011(12) -0.063(11)
C71 0.104(10) 0.130(11) 0.213(15) -0.024(16) -0.014(15) -0.035(8)
C72 0.103(13) 0.158(16) 0.195(19) -0.056(14) 0.017(13) -0.043(11)
C73 0.136(14) 0.155(15) 0.179(17) -0.040(13) -0.020(14) -0.057(11)
C74 0.116(10) 0.126(10) 0.170(14) -0.039(14) -0.004(12) -0.026(8)

loop_
_atom_type_symbol
_atom_type_description
_atom_type_scat_dispersion_real
_atom_type_scat_dispersion_imag
_atom_type_scat_source
C C 0.0033 0.0016 'International Tables Vol C Tables 4.2.6.8 and 6.1.1.4'
H H 0.0000 0.0000 'International Tables Vol C Tables 4.2.6.8 and 6.1.1.4'
N N 0.0061 0.0033 'International Tables Vol C Tables 4.2.6.8 and 6.1.1.4'
O O 0.0106 0.0060 'International Tables Vol C Tables 4.2.6.8 and 6.1.1.4'
P P 0.1023 0.0942 'International Tables Vol C Tables 4.2.6.8 and 6.1.1.4'

loop_
_geom_angle_atom_site_label_1
_geom_angle_atom_site_label_2
_geom_angle_atom_site_label_3
_geom_angle
C2 N1 C3 117.9(4)
C2 N1 P1 113.8(4)
C3 N1 P1 125.8(4)
C1 N2 C6 120.5(4)
C1 N2 P1 111.7(4)
C6 N2 P1 117.9(4)
C23 N3 P1 123.8(4)
C23 N3 H3 118.1
P1 N3 H3 118.1
C40 N4 C39 116.8(5)
C40 N4 P2 119.9(5)
C39 N4 P2 111.9(4)
C38 N5 C43 116.1(5)
C38 N5 P2 114.9(4)
C43 N5 P2 125.5(4)
C60 N6 P2 125.6(4)
C60 N6 H6 117.2
P2 N6 H6 117.2
C21 O2 C31 115.5(7)
C58 O5 C68 118.7(7)
O1 P1 N3 107.2(2)
O1 P1 N1 115.2(2)
N3 P1 N1 113.7(3)
O1 P1 N2 116.8(2)
N3 P1 N2 109.3(2)
N1 P1 N2 94.4(3)
O4 P2 N6 106.2(2)
O4 P2 N5 114.0(3)
N6 P2 N5 116.6(3)
O4 P2 N4 119.1(3)
N6 P2 N4 107.1(3)
N5 P2 N4 93.8(3)
N2 C1 C9 116.8(5)
N2 C1 C2 106.1(5)
C9 C1 C2 112.0(5)
N2 C1 H1 107.1
C9 C1 H1 107.1
C2 C1 H1 107.1
N1 C2 C15 116.0(5)
N1 C2 C1 104.6(5)
C15 C2 C1 113.2(5)
N1 C2 H2 107.5
C15 C2 H2 107.5
C1 C2 H2 107.5
C5 C3 N1 113.6(6)
C5 C3 C4 116.9(6)
N1 C3 C4 113.4(6)
C5 C3 H3A 103.6
N1 C3 H3A 103.6
C4 C3 H3A 103.6
C3 C4 H4A 109.5
C3 C4 H4B 109.5
H4A C4 H4B 109.5
C3 C4 H4C 109.5
H4A C4 H4C 109.5
H4B C4 H4C 109.5
C3 C5 H5A 109.5
C3 C5 H5B 109.5
H5A C5 H5B 109.5
C3 C5 H5C 109.5
H5A C5 H5C 109.5
H5B C5 H5C 109.5
N2 C6 C8 111.9(5)
N2 C6 C7 114.6(5)
C8 C6 C7 110.9(5)
N2 C6 H6A 106.3
C8 C6 H6A 106.3
C7 C6 H6A 106.3
C6 C7 H7A 109.5
C6 C7 H7B 109.5
H7A C7 H7B 109.5
C6 C7 H7C 109.5
H7A C7 H7C 109.5
H7B C7 H7C 109.5
C6 C8 H8A 109.5
C6 C8 H8B 109.5
H8A C8 H8B 109.5
C6 C8 H8C 109.5
H8A C8 H8C 109.5
H8B C8 H8C 109.5
C10 C9 C14 116.9(6)
C10 C9 C1 122.3(7)
C14 C9 C1 120.8(6)
C9 C10 C11 122.0(7)
C9 C10 H10 119.0
C11 C10 H10 119.0
C12 C11 C10 120.2(7)
C12 C11 H11 119.9
C10 C11 H11 119.9
C11 C12 C13 118.6(7)
C11 C12 H12 120.7
C13 C12 H12 120.7
C14 C13 C12 120.8(7)
C14 C13 H13 119.6
C12 C13 H13 119.6
C13 C14 C9 121.4(7)
C13 C14 H14 119.3
C9 C14 H14 119.3
C20 C15 C16 120.5(8)
C20 C15 C2 120.7(8)
C16 C15 C2 118.6(7)
C15 C16 C17 119.0(8)
C15 C16 H16 120.5
C17 C16 H16 120.5
C18 C17 C16 120.2(9)
C18 C17 H17 119.9
C16 C17 H17 119.9
C17 C18 C19 121.4(10)
C17 C18 H18 119.3
C19 C18 H18 119.3
C18 C19 C20 117.4(9)
C18 C19 H19 121.3
C20 C19 H19 121.3
C15 C20 C19 121.4(8)
C15 C20 H20 119.3
C19 C20 H20 119.3
O3 C21 O2 126.3(9)
O3 C21 C22 121.8(9)
O2 C21 C22 111.8(8)
C30 C22 C23 125.3(7)
C30 C22 C21 120.8(8)
C23 C22 C21 113.9(7)
N3 C23 C22 111.3(5)
N3 C23 C24 112.8(5)
C22 C23 C24 110.7(6)
N3 C23 H23 107.2
C22 C23 H23 107.2
C24 C23 H23 107.2
C29 C24 C25 115.6(6)
C29 C24 C23 125.0(7)
C25 C24 C23 119.3(6)
C26 C25 C24 120.9(6)
C26 C25 H25 119.5
C24 C25 H25 119.5
C27 C26 C25 122.7(7)
C27 C26 H26 118.6
C25 C26 H26 118.6
C26 C27 C28 119.0(8)
C26 C27 H27 120.5
C28 C27 H27 120.5
C27 C28 C29 117.9(7)
C27 C28 H28 121.1
C29 C28 H28 121.1
C24 C29 C28 123.6(7)
C24 C29 H29 118.2
C28 C29 H29 118.2
C22 C30 H30A 120.0
C22 C30 H30B 120.0
H30A C30 H30B 120.0
O2 C31 C32 108.2(6)
O2 C31 H31A 110.1
C32 C31 H31A 110.1
O2 C31 H31B 110.1
C32 C31 H31B 110.1
H31A C31 H31B 108.4
C33 C32 C37 118.2(9)
C33 C32 C31 118.5(12)
C37 C32 C31 123.3(12)
C34 C33 C32 119.8(10)
C34 C33 H33 120.1
C32 C33 H33 120.1
C35 C34 C33 121.1(11)
C35 C34 H34 119.4
C33 C34 H34 119.4
C36 C35 C34 121.3(12)
C36 C35 H35 119.3
C34 C35 H35 119.3
C35 C36 C37 118.7(12)
C35 C36 H36 120.6
C37 C36 H36 120.6
C32 C37 C36 120.7(10)
C32 C37 H37 119.6
C36 C37 H37 119.6
N5 C38 C46 114.4(5)
N5 C38 C39 104.3(5)
C46 C38 C39 113.1(6)
N5 C38 H38 108.3
C46 C38 H38 108.3
C39 C38 H38 108.3
N4 C39 C38 105.8(5)
N4 C39 C52 115.3(5)
C38 C39 C52 111.0(5)
N4 C39 H39 108.1
C38 C39 H39 108.1
C52 C39 H39 108.1
C42 C40 C42' 51.1(7)
C42 C40 N4 116.0(11)
C42' C40 N4 120.2(10)
C42 C40 C41 126.2(10)
C42' C40 C41 114.5(10)
N4 C40 C41 114.2(6)
C42 C40 H40 96.4
C42' C40 H40 46.0
N4 C40 H40 96.4
C41 C40 H40 96.4
C42 C40 H40' 51.5
C42' C40 H40' 101.8
N4 C40 H40' 101.1
C41 C40 H40' 100.8
H40 C40 H40' 147.7
C40 C41 H41A 109.5
C40 C41 H41B 109.5
H41A C41 H41B 109.5
C40 C41 H41C 109.5
H41A C41 H41C 109.5
H41B C41 H41C 109.5
C40 C42 H40' 45.9
C40 C42 H42A 109.5
H40' C42 H42A 123.3
C40 C42 H42B 109.5
H40' C42 H42B 63.6
C40 C42 H42C 109.5
H40' C42 H42C 126.3
C40 C42' H42D 109.5
C40 C42' H42E 109.5
H42D C42' H42E 109.5
C40 C42' H42F 109.5
H42D C42' H42F 109.5
H42E C42' H42F 109.5
N5 C43 C44 114.3(6)
N5 C43 C45 113.6(6)
C44 C43 C45 112.0(6)
N5 C43 H43 105.3
C44 C43 H43 105.3
C45 C43 H43 105.3
C43 C44 H44A 109.5
C43 C44 H44B 109.5
H44A C44 H44B 109.5
C43 C44 H44C 109.5
H44A C44 H44C 109.5
H44B C44 H44C 109.5
C43 C45 H45A 109.5
C43 C45 H45B 109.5
H45A C45 H45B 109.5
C43 C45 H45C 109.5
H45A C45 H45C 109.5
H45B C45 H45C 109.5
C47 C46 C51 117.0(7)
C47 C46 C38 121.5(7)
C51 C46 C38 121.3(7)
C46 C47 C48 122.3(8)
C46 C47 H47 118.8
C48 C47 H47 118.8
C49 C48 C47 118.9(9)
C49 C48 H48 120.6
C47 C48 H48 120.6
C48 C49 C50 122.6(9)
C48 C49 H49 118.7
C50 C49 H49 118.7
C49 C50 C51 117.2(9)
C49 C50 H50 121.4
C51 C50 H50 121.4
C46 C51 C50 122.0(8)
C46 C51 H51 119.0
C50 C51 H51 119.0
C57 C52 C53 118.2(7)
C57 C52 C39 120.6(7)
C53 C52 C39 121.0(7)
C54 C53 C52 118.8(7)
C54 C53 H53 120.6
C52 C53 H53 120.6
C55 C54 C53 120.9(8)
C55 C54 H54 119.6
C53 C54 H54 119.6
C54 C55 C56 120.9(8)
C54 C55 H55 119.5
C56 C55 H55 119.5
C57 C56 C55 119.8(8)
C57 C56 H56 120.1
C55 C56 H56 120.1
C56 C57 C52 121.4(8)
C56 C57 H57 119.3
C52 C57 H57 119.3
O6 C58 O5 121.8(9)
O6 C58 C59 125.2(9)
O5 C58 C59 113.0(8)
C67 C59 C58 119.0(7)
C67 C59 C60 125.1(7)
C58 C59 C60 115.8(7)
N6 C60 C61 114.1(6)
N6 C60 C59 109.4(5)
C61 C60 C59 110.4(5)
N6 C60 H60 107.5
C61 C60 H60 107.5
C59 C60 H60 107.5
C62 C61 C66 118.3(8)
C62 C61 C60 121.0(8)
C66 C61 C60 120.7(9)
C61 C62 C63 120.3(8)
C61 C62 H62 119.8
C63 C62 H62 119.8
C64 C63 C62 120.6(9)
C64 C63 H63 119.7
C62 C63 H63 119.7
C63 C64 C65 119.6(11)
C63 C64 H64 120.2
C65 C64 H64 120.2
C64 C65 C66 121.0(9)
C64 C65 H65 119.5
C66 C65 H65 119.5
C61 C66 C65 120.2(8)
C61 C66 H66 119.9
C65 C66 H66 119.9
C59 C67 H67A 120.0
C59 C67 H67B 120.0
H67A C67 H67B 120.0
C69 C68 O5 110.8(8)
C69 C68 H68A 109.5
O5 C68 H68A 109.5
C69 C68 H68B 109.5
O5 C68 H68B 109.5
H68A C68 H68B 108.1
C74 C69 C70 116.0(14)
C74 C69 C68 119(2)
C70 C69 C68 125(2)
C71 C70 C69 118.7(16)
C71 C70 H70 120.7
C69 C70 H70 120.7
C72 C71 C70 122(2)
C72 C71 H71 118.8
C70 C71 H71 118.8
C71 C72 C73 120(2)
C71 C72 H72 120.2
C73 C72 H72 120.2
C72 C73 C74 120.6(19)
C72 C73 H73 119.7
C74 C73 H73 119.7
C73 C74 C69 122.4(16)
C73 C74 H74 118.8
C69 C74 H74 118.8

loop_
_geom_bond_atom_site_label_1
_geom_bond_atom_site_label_2
_geom_bond_distance
N1 C2 1.452(6)
N1 C3 1.466(6)
N1 P1 1.633(5)
N2 C1 1.440(6)
N2 C6 1.461(6)
N2 P1 1.637(4)
N3 C23 1.470(7)
N3 P1 1.595(4)
N3 H3 0.8600
N4 C40 1.450(7)
N4 C39 1.455(6)
N4 P2 1.650(5)
N5 C38 1.452(7)
N5 C43 1.462(7)
N5 P2 1.610(5)
N6 C60 1.460(6)
N6 P2 1.600(5)
N6 H6 0.8600
O1 P1 1.469(3)
O2 C21 1.313(8)
O2 C31 1.459(7)
O3 C21 1.187(8)
O4 P2 1.467(4)
O5 C58 1.312(8)
O5 C68 1.438(8)
O6 C58 1.186(8)
C1 C9 1.478(7)
C1 C2 1.518(7)
C1 H1 0.9800
C2 C15 1.475(8)
C2 H2 0.9800
C3 C5 1.434(8)
C3 C4 1.491(8)
C3 H3A 0.9800
C4 H4A 0.9600
C4 H4B 0.9600
C4 H4C 0.9600
C5 H5A 0.9600
C5 H5B 0.9600
C5 H5C 0.9600
C6 C8 1.509(7)
C6 C7 1.510(7)
C6 H6A 0.9800
C7 H7A 0.9600
C7 H7B 0.9600
C7 H7C 0.9600
C8 H8A 0.9600
C8 H8B 0.9600
C8 H8C 0.9600
C9 C10 1.360(7)
C9 C14 1.383(8)
C10 C11 1.366(8)
C10 H10 0.9300
C11 C12 1.362(9)
C11 H11 0.9300
C12 C13 1.365(8)
C12 H12 0.9300
C13 C14 1.351(8)
C13 H13 0.9300
C14 H14 0.9300
C15 C20 1.315(8)
C15 C16 1.355(9)
C16 C17 1.386(9)
C16 H16 0.9300
C17 C18 1.313(10)
C17 H17 0.9300
C18 C19 1.369(11)
C18 H18 0.9300
C19 C20 1.386(9)
C19 H19 0.9300
C20 H20 0.9300
C21 C22 1.510(10)
C22 C30 1.275(8)
C22 C23 1.494(8)
C23 C24 1.494(7)
C23 H23 0.9800
C24 C29 1.334(7)
C24 C25 1.391(8)
C25 C26 1.328(7)
C25 H25 0.9300
C26 C27 1.316(8)
C26 H26 0.9300
C27 C28 1.364(9)
C27 H27 0.9300
C28 C29 1.380(8)
C28 H28 0.9300
C29 H29 0.9300
C30 H30A 0.9300
C30 H30B 0.9300
C31 C32 1.473(9)
C31 H31A 0.9700
C31 H31B 0.9700
C32 C33 1.357(10)
C32 C37 1.363(10)
C33 C34 1.351(10)
C33 H33 0.9300
C34 C35 1.326(11)
C34 H34 0.9300
C35 C36 1.316(11)
C35 H35 0.9300
C36 C37 1.381(10)
C36 H36 0.9300
C37 H37 0.9300
C38 C46 1.480(7)
C38 C39 1.505(7)
C38 H38 0.9800
C39 C52 1.510(8)
C39 H39 0.9800
C40 C42 1.353(18)
C40 C42' 1.364(17)
C40 C41 1.497(9)
C40 H40 0.9800
C40 H40' 0.9800
C41 H41A 0.9600
C41 H41B 0.9600
C41 H41C 0.9600
C42 H40' 1.0677
C42 H42A 0.9600
C42 H42B 0.9600
C42 H42C 0.9600
C42' H42D 0.9600
C42' H42E 0.9600
C42' H42F 0.9600
C43 C44 1.467(8)
C43 C45 1.526(8)
C43 H43 0.9800
C44 H44A 0.9600
C44 H44B 0.9600
C44 H44C 0.9600
C45 H45A 0.9600
C45 H45B 0.9600
C45 H45C 0.9600
C46 C47 1.343(9)
C46 C51 1.357(9)
C47 C48 1.372(8)
C47 H47 0.9300
C48 C49 1.329(10)
C48 H48 0.9300
C49 C50 1.334(11)
C49 H49 0.9300
C50 C51 1.403(8)
C50 H50 0.9300
C51 H51 0.9300
C52 C57 1.371(8)
C52 C53 1.387(8)
C53 C54 1.373(8)
C53 H53 0.9300
C54 C55 1.329(8)
C54 H54 0.9300
C55 C56 1.348(10)
C55 H55 0.9300
C56 C57 1.341(9)
C56 H56 0.9300
C57 H57 0.9300
C58 C59 1.457(10)
C59 C67 1.275(7)
C59 C60 1.503(8)
C60 C61 1.484(9)
C60 H60 0.9800
C61 C62 1.359(9)
C61 C66 1.361(9)
C62 C63 1.393(10)
C62 H62 0.9300
C63 C64 1.329(10)
C63 H63 0.9300
C64 C65 1.339(10)
C64 H64 0.9300
C65 C66 1.380(10)
C65 H65 0.9300
C66 H66 0.9300
C67 H67A 0.9300
C67 H67B 0.9300
C68 C69 1.431(13)
C68 H68A 0.9700
C68 H68B 0.9700
C69 C74 1.351(13)
C69 C70 1.393(14)
C70 C71 1.368(13)
C70 H70 0.9300
C71 C72 1.301(14)
C71 H71 0.9300
C72 C73 1.313(14)
C72 H72 0.9300
C73 C74 1.347(14)
C73 H73 0.9300
C74 H74 0.9300

loop_
_geom_torsion_atom_site_label_1
_geom_torsion_atom_site_label_2
_geom_torsion_atom_site_label_3
_geom_torsion_atom_site_label_4
_geom_torsion
C23 N3 P1 O1 168.5(5)
C23 N3 P1 N1 -63.0(5)
C23 N3 P1 N2 41.0(5)
C2 N1 P1 O1 -125.8(4)
C3 N1 P1 O1 72.7(5)
C2 N1 P1 N3 109.9(4)
C3 N1 P1 N3 -51.6(6)
C2 N1 P1 N2 -3.4(4)
C3 N1 P1 N2 -164.9(5)
C1 N2 P1 O1 104.7(4)
C6 N2 P1 O1 -41.3(5)
C1 N2 P1 N3 -133.5(4)
C6 N2 P1 N3 80.5(4)
C1 N2 P1 N1 -16.4(4)
C6 N2 P1 N1 -162.4(4)
C60 N6 P2 O4 167.5(5)
C60 N6 P2 N5 -64.2(6)
C60 N6 P2 N4 39.2(6)
C38 N5 P2 O4 -132.1(4)
C43 N5 P2 O4 70.1(6)
C38 N5 P2 N6 103.6(5)
C43 N5 P2 N6 -54.3(6)
C38 N5 P2 N4 -7.7(5)
C43 N5 P2 N4 -165.5(5)
C40 N4 P2 O4 -34.6(6)
C39 N4 P2 O4 107.8(4)
C40 N4 P2 N6 85.7(5)
C39 N4 P2 N6 -131.9(4)
C40 N4 P2 N5 -154.9(5)
C39 N4 P2 N5 -12.5(5)
C6 N2 C1 C9 -59.3(7)
P1 N2 C1 C9 155.7(4)
C6 N2 C1 C2 175.0(5)
P1 N2 C1 C2 30.0(5)
C3 N1 C2 C15 -51.1(8)
P1 N1 C2 C15 145.8(5)
C3 N1 C2 C1 -176.5(5)
P1 N1 C2 C1 20.4(6)
N2 C1 C2 N1 -30.4(6)
C9 C1 C2 N1 -158.9(5)
N2 C1 C2 C15 -157.5(5)
C9 C1 C2 C15 73.9(7)
C2 N1 C3 C5 162.6(6)
P1 N1 C3 C5 -36.6(8)
C2 N1 C3 C4 -60.8(7)
P1 N1 C3 C4 100.0(6)
C1 N2 C6 C8 -48.9(7)
P1 N2 C6 C8 94.0(5)
C1 N2 C6 C7 78.4(6)
P1 N2 C6 C7 -138.7(4)
N2 C1 C9 C10 123.8(6)
C2 C1 C9 C10 -113.5(6)
N2 C1 C9 C14 -56.0(8)
C2 C1 C9 C14 66.6(8)
C14 C9 C10 C11 -1.9(10)
C1 C9 C10 C11 178.3(6)
C9 C10 C11 C12 0.5(11)
C10 C11 C12 C13 -0.3(12)
C11 C12 C13 C14 1.7(12)
C12 C13 C14 C9 -3.2(11)
C10 C9 C14 C13 3.3(10)
C1 C9 C14 C13 -176.9(6)
N1 C2 C15 C20 134.1(7)
C1 C2 C15 C20 -104.9(7)
N1 C2 C15 C16 -50.6(8)
C1 C2 C15 C16 70.3(8)
C20 C15 C16 C17 0.9(11)
C2 C15 C16 C17 -174.3(6)
C15 C16 C17 C18 -0.3(12)
C16 C17 C18 C19 -2.1(14)
C17 C18 C19 C20 3.7(14)
C16 C15 C20 C19 0.8(12)
C2 C15 C20 C19 175.9(7)
C18 C19 C20 C15 -3.0(13)
C31 O2 C21 O3 -4.5(12)
C31 O2 C21 C22 172.7(6)
O3 C21 C22 C30 168.4(8)
O2 C21 C22 C30 -9.0(10)
O3 C21 C22 C23 -13.9(10)
O2 C21 C22 C23 168.7(6)
P1 N3 C23 C22 -105.8(5)
P1 N3 C23 C24 129.0(5)
C30 C22 C23 N3 -33.6(10)
C21 C22 C23 N3 148.8(5)
C30 C22 C23 C24 92.6(9)
C21 C22 C23 C24 -84.9(7)
N3 C23 C24 C29 30.2(10)
C22 C23 C24 C29 -95.3(8)
N3 C23 C24 C25 -151.2(6)
C22 C23 C24 C25 83.3(7)
C29 C24 C25 C26 -1.6(10)
C23 C24 C25 C26 179.7(7)
C24 C25 C26 C27 5.5(12)
C25 C26 C27 C28 -7.3(13)
C26 C27 C28 C29 5.2(12)
C25 C24 C29 C28 -0.2(11)
C23 C24 C29 C28 178.4(7)
C27 C28 C29 C24 -1.5(12)
C21 O2 C31 C32 -96.2(9)
O2 C31 C32 C33 84.8(9)
O2 C31 C32 C37 -92.7(9)
C37 C32 C33 C34 0.8(12)
C31 C32 C33 C34 -176.9(7)
C32 C33 C34 C35 1.7(13)
C33 C34 C35 C36 -4.4(16)
C34 C35 C36 C37 4.4(16)
C33 C32 C37 C36 -0.7(13)
C31 C32 C37 C36 176.9(8)
C35 C36 C37 C32 -1.9(15)
C43 N5 C38 C46 -51.9(7)
P2 N5 C38 C46 148.1(5)
C43 N5 C38 C39 -175.9(5)
P2 N5 C38 C39 24.1(6)
C40 N4 C39 C38 171.3(6)
P2 N4 C39 C38 27.6(6)
C40 N4 C39 C52 -65.5(8)
P2 N4 C39 C52 150.8(5)
N5 C38 C39 N4 -30.7(6)
C46 C38 C39 N4 -155.7(5)
N5 C38 C39 C52 -156.5(5)
C46 C38 C39 C52 78.5(7)
C39 N4 C40 C42 96.0(19)
P2 N4 C40 C42 -123.4(18)
C39 N4 C40 C42' 154.4(19)
P2 N4 C40 C42' -65(2)
C39 N4 C40 C41 -63.7(9)
P2 N4 C40 C41 76.9(8)
C38 N5 C43 C44 177.0(6)
P2 N5 C43 C44 -25.4(8)
C38 N5 C43 C45 -52.7(7)
P2 N5 C43 C45 104.9(6)
N5 C38 C46 C47 126.0(7)
C39 C38 C46 C47 -114.7(7)
N5 C38 C46 C51 -60.5(9)
C39 C38 C46 C51 58.7(9)
C51 C46 C47 C48 3.4(11)
C38 C46 C47 C48 177.1(6)
C46 C47 C48 C49 -2.8(12)
C47 C48 C49 C50 0.9(14)
C48 C49 C50 C51 0.1(13)
C47 C46 C51 C50 -2.2(11)
C38 C46 C51 C50 -176.0(6)
C49 C50 C51 C46 0.5(12)
N4 C39 C52 C57 135.5(6)
C38 C39 C52 C57 -104.1(7)
N4 C39 C52 C53 -50.4(8)
C38 C39 C52 C53 70.0(8)
C57 C52 C53 C54 -0.9(10)
C39 C52 C53 C54 -175.1(6)
C52 C53 C54 C55 0.8(11)
C53 C54 C55 C56 -1.5(12)
C54 C55 C56 C57 2.4(13)
C55 C56 C57 C52 -2.6(12)
C53 C52 C57 C56 1.8(10)
C39 C52 C57 C56 176.1(7)
C68 O5 C58 O6 -5.8(13)
C68 O5 C58 C59 175.4(7)
O6 C58 C59 C67 -180.0(9)
O5 C58 C59 C67 -1.2(11)
O6 C58 C59 C60 1.4(13)
O5 C58 C59 C60 -179.8(6)
P2 N6 C60 C61 117.5(6)
P2 N6 C60 C59 -118.3(5)
C67 C59 C60 N6 -34.1(10)
C58 C59 C60 N6 144.4(6)
C67 C59 C60 C61 92.3(9)
C58 C59 C60 C61 -89.2(8)
N6 C60 C61 C62 35.7(9)
C59 C60 C61 C62 -88.0(8)
N6 C60 C61 C66 -144.9(6)
C59 C60 C61 C66 91.4(8)
C66 C61 C62 C63 1.0(12)
C60 C61 C62 C63 -179.5(6)
C61 C62 C63 C64 -2.2(12)
C62 C63 C64 C65 3.2(14)
C63 C64 C65 C66 -3.3(15)
C62 C61 C66 C65 -1.0(12)
C60 C61 C66 C65 179.5(7)
C64 C65 C66 C61 2.2(14)
C58 O5 C68 C69 -148.6(13)
O5 C68 C69 C74 -85.0(12)
O5 C68 C69 C70 88.7(12)
C74 C69 C70 C71 -4.1(15)
C68 C69 C70 C71 -177.9(10)
C69 C70 C71 C72 3.3(19)
C70 C71 C72 C73 -2(2)
C71 C72 C73 C74 2(2)
C72 C73 C74 C69 -3(2)
C70 C69 C74 C73 4.0(17)
C68 C69 C74 C73 178.2(10)
